data_4329874
loop_
_publ_author_name
'Estela Hald\'on'
'Eleuterio \'Alvarez'
'M. Carmen Nicasio'
'Pedro J. P\'erez'

_publ_contact_author_address
;
    Laboratorio de Cat\'alisis Homog\'enea, Departamento de Qu\'imica y
    Ciencias de los Materiales, Unidad Asociada al CSIC, Centro de
    Investigaci\'on en Qu\'imica Sostenible (CIQSO), Campus de El Carmen s/n,
    Universidad de Huelva, 21007-Huelva, Spain
;
_publ_contact_author_email perez@dqcm.uhu.es
_publ_contact_author_name 'Prof. Pedro J. P\'erez'
_publ_contact_author_phone '+34 959219956'
_publ_section_title
;
 Copper(I) Complexes with Trispyrazolylmethane Ligands: Synthesis,
 Characterization, and Catalytic Activity in Cross-Coupling Reactions
;
_journal_name_full 'Inorganic Chemistry'
_journal_page_first 8298
_journal_page_last 8306
_journal_paper_doi 10.1021/ic300843a
_journal_volume 51
_journal_year 2012
_chemical_formula_moiety 'C24 H26 Cu4 I4 N14'
_chemical_formula_sum 'C24 H26 Cu4 I4 N14'
_chemical_formula_weight 1272.35
_chemical_name_systematic
; 
 ? 
;
_space_group_IT_number 14
_symmetry_cell_setting monoclinic
_symmetry_space_group_name_Hall '-P 2yn'
_symmetry_space_group_name_H-M 'P 1 21/n 1'
_atom_sites_solution_hydrogens geom
_atom_sites_solution_primary direct
_atom_sites_solution_secondary difmap
_audit_creation_method SHELXL-97
_cell_angle_alpha 90.00
_cell_angle_beta 97.698(3)
_cell_angle_gamma 90.00
_cell_formula_units_Z 2
_cell_length_a 9.8669(7)
_cell_length_b 15.0543(10)
_cell_length_c 12.0982(9)
_cell_measurement_reflns_used 7971
_cell_measurement_temperature 173(2)
_cell_measurement_theta_max 30.22
_cell_measurement_theta_min 2.48
_cell_volume 1780.9(2)
_computing_cell_refinement 'APEX2 Software Suite (Bruker, 2007)'
_computing_data_collection 'APEX2 Software Suite (Bruker, 2007)'
_computing_data_reduction 'APEX2 Software Suite (Bruker, 2007)'
_computing_molecular_graphics 'SHELXTL (Sheldrick, 2008)'
_computing_publication_material 'SHELXTL and publCIF (Westrip, 2010)'
_computing_structure_refinement 'SHELXL97 (Sheldrick, 2008)'
_computing_structure_solution 'SIR2002 (Burla et al., 2003)'
_diffrn_ambient_temperature 173(2)
_diffrn_detector_area_resol_mean 8.26
_diffrn_measured_fraction_theta_full 0.997
_diffrn_measured_fraction_theta_max 0.997
_diffrn_measurement_device_type
;
 Bruker-Nonius X8kappa APEX II CCD area detector
;
_diffrn_measurement_method 'phi and omega scans with narrow frames'
_diffrn_radiation_monochromator graphite
_diffrn_radiation_source 'fine-focus sealed tube'
_diffrn_radiation_type MoK\a
_diffrn_radiation_wavelength 0.71073
_diffrn_reflns_av_R_equivalents 0.0826
_diffrn_reflns_av_sigmaI/netI 0.0702
_diffrn_reflns_limit_h_max 14
_diffrn_reflns_limit_h_min -12
_diffrn_reflns_limit_k_max 14
_diffrn_reflns_limit_k_min -21
_diffrn_reflns_limit_l_max 17
_diffrn_reflns_limit_l_min -15
_diffrn_reflns_number 33267
_diffrn_reflns_theta_full 30.57
_diffrn_reflns_theta_max 30.57
_diffrn_reflns_theta_min 2.17
_diffrn_standards_decay_% 0
_exptl_absorpt_coefficient_mu 5.863
_exptl_absorpt_correction_T_max 0.5917
_exptl_absorpt_correction_T_min 0.5648
_exptl_absorpt_correction_type multi-scan
_exptl_absorpt_process_details
;
program SADABS, Bruker (2001).
;
_exptl_crystal_colour colourless
_exptl_crystal_density_diffrn 2.373
_exptl_crystal_description plate
_exptl_crystal_F_000 1192
_exptl_crystal_size_max 0.11
_exptl_crystal_size_mid 0.11
_exptl_crystal_size_min 0.10
_refine_diff_density_max 1.109
_refine_diff_density_min -1.578
_refine_diff_density_rms 0.217
_refine_ls_extinction_method none
_refine_ls_goodness_of_fit_ref 0.996
_refine_ls_hydrogen_treatment constr
_refine_ls_matrix_type full
_refine_ls_number_parameters 209
_refine_ls_number_reflns 5453
_refine_ls_number_restraints 0
_refine_ls_restrained_S_all 0.996
_refine_ls_R_factor_all 0.0820
_refine_ls_R_factor_gt 0.0373
_refine_ls_shift/su_max 0.001
_refine_ls_shift/su_mean 0.000
_refine_ls_structure_factor_coef Fsqd
_refine_ls_weighting_details 'calc w=1/[\s^2^(Fo^2^)+(0.0189P)^2^+3.3816P] where P=(Fo^2^+2Fc^2^)/3'
_refine_ls_weighting_scheme calc
_refine_ls_wR_factor_gt 0.0599
_refine_ls_wR_factor_ref 0.0701
_reflns_number_gt 3566
_reflns_number_total 5453
_reflns_threshold_expression >2sigma(I)
_cod_data_source_file ic300843a_si_002_2.cif
_cod_data_source_block 1
_cod_original_sg_symbol_H-M 'P 21/n'
_cod_database_code 4329874

loop_
_symmetry_equiv_pos_as_xyz
'x, y, z'
'-x+1/2, y+1/2, -z+1/2'
'-x, -y, -z'
'x-1/2, -y-1/2, z-1/2'

loop_
_atom_site_label
_atom_site_type_symbol
_atom_site_fract_x
_atom_site_fract_y
_atom_site_fract_z
_atom_site_U_iso_or_equiv
_atom_site_adp_type
_atom_site_occupancy
_atom_site_symmetry_multiplicity
_atom_site_calc_flag
_atom_site_refinement_flags
I1 I 0.55303(3) 0.16025(2) -0.25023(3) 0.01974(8) Uani 1 1 d .
I2 I 0.40485(3) 0.10356(2) 0.07167(2) 0.01666(7) Uani 1 1 d .
Cu1 Cu 0.59371(6) 0.07583(4) -0.06060(5) 0.01877(13) Uani 1 1 d .
Cu2 Cu 0.46721(6) 0.01001(4) 0.25902(5) 0.01960(13) Uani 1 1 d .
N1 N 0.7843(4) 0.1088(3) 0.0145(3) 0.0174(8) Uani 1 1 d .
N2 N 0.8607(4) 0.0691(3) 0.1041(3) 0.0168(8) Uani 1 1 d .
N3 N 0.6531(4) 0.0628(2) 0.3265(3) 0.0159(8) Uani 1 1 d .
N4 N 0.7618(4) 0.0809(2) 0.2726(3) 0.0159(8) Uani 1 1 d .
N5 N 0.8695(4) -0.0535(3) 0.2276(3) 0.0158(8) Uani 1 1 d .
N6 N 0.9953(4) -0.0424(3) 0.2876(3) 0.0245(9) Uani 1 1 d .
N7 N 0.3416(4) 0.0589(3) 0.3603(3) 0.0228(9) Uani 1 1 d .
C1 C 0.8740(5) 0.1543(3) -0.0356(4) 0.0206(10) Uani 1 1 d .
H1 H 0.8509 0.1882 -0.1016 0.025 Uiso 1 1 calc R
C2 C 1.0067(5) 0.1460(3) 0.0209(4) 0.0206(11) Uani 1 1 d .
H2 H 1.0876 0.1726 0.0016 0.025 Uiso 1 1 calc R
C3 C 0.9955(5) 0.0918(3) 0.1093(4) 0.0207(11) Uani 1 1 d .
H3 H 1.0678 0.0733 0.1643 0.025 Uiso 1 1 calc R
C4 C 0.6682(5) 0.1155(3) 0.4154(4) 0.0200(10) Uani 1 1 d .
H4 H 0.6059 0.1183 0.4688 0.024 Uiso 1 1 calc R
C5 C 0.7875(5) 0.1660(3) 0.4202(4) 0.0207(10) Uani 1 1 d .
H5 H 0.8213 0.2082 0.4756 0.025 Uiso 1 1 calc R
C6 C 0.8449(5) 0.1420(3) 0.3289(4) 0.0185(10) Uani 1 1 d .
H6 H 0.9281 0.1640 0.3082 0.022 Uiso 1 1 calc R
C7 C 0.8357(5) -0.1405(3) 0.2121(4) 0.0201(11) Uani 1 1 d .
H7 H 0.7530 -0.1633 0.1732 0.024 Uiso 1 1 calc R
C8 C 0.9425(5) -0.1886(3) 0.2629(4) 0.0254(12) Uani 1 1 d .
H8 H 0.9506 -0.2514 0.2675 0.030 Uiso 1 1 calc R
C9 C 1.0379(5) -0.1251(4) 0.3068(4) 0.0250(12) Uani 1 1 d .
H9 H 1.1247 -0.1397 0.3466 0.030 Uiso 1 1 calc R
C10 C 0.7908(5) 0.0226(3) 0.1839(4) 0.0146(9) Uani 1 1 d .
H10 H 0.7017 0.0006 0.1442 0.017 Uiso 1 1 calc R
C11 C 0.2749(5) 0.0874(3) 0.4204(4) 0.0232(11) Uani 1 1 d .
C12 C 0.1904(6) 0.1243(4) 0.5000(4) 0.0341(14) Uani 1 1 d .
H12A H 0.1197 0.0812 0.5128 0.051 Uiso 1 1 calc R
H12B H 0.1469 0.1793 0.4697 0.051 Uiso 1 1 calc R
H12C H 0.2479 0.1371 0.5706 0.051 Uiso 1 1 calc R

loop_
_atom_site_aniso_label
_atom_site_aniso_U_11
_atom_site_aniso_U_22
_atom_site_aniso_U_33
_atom_site_aniso_U_23
_atom_site_aniso_U_13
_atom_site_aniso_U_12
I1 0.01984(17) 0.02169(16) 0.01723(16) 0.00307(12) 0.00076(12) 0.00257(13)
I2 0.01610(16) 0.01823(14) 0.01486(15) 0.00008(12) -0.00084(11) 0.00164(13)
Cu1 0.0160(3) 0.0225(3) 0.0166(3) 0.0019(2) -0.0022(2) -0.0011(2)
Cu2 0.0171(3) 0.0243(3) 0.0176(3) -0.0031(2) 0.0031(2) -0.0004(2)
N1 0.014(2) 0.025(2) 0.0120(19) 0.0015(16) -0.0010(15) -0.0019(17)
N2 0.012(2) 0.023(2) 0.015(2) 0.0018(15) 0.0000(16) -0.0021(16)
N3 0.016(2) 0.018(2) 0.014(2) 0.0001(15) 0.0007(16) 0.0021(16)
N4 0.015(2) 0.020(2) 0.0118(19) -0.0014(15) -0.0023(16) -0.0031(16)
N5 0.012(2) 0.022(2) 0.013(2) 0.0022(15) 0.0008(16) 0.0028(16)
N6 0.016(2) 0.036(3) 0.020(2) 0.0007(19) -0.0034(18) 0.0041(19)
N7 0.020(2) 0.028(2) 0.020(2) -0.0044(17) 0.0034(18) 0.0029(18)
C1 0.020(3) 0.027(3) 0.016(2) 0.000(2) 0.005(2) -0.007(2)
C2 0.016(2) 0.028(3) 0.019(3) -0.002(2) 0.006(2) -0.007(2)
C3 0.012(2) 0.033(3) 0.017(2) -0.001(2) 0.0001(19) -0.003(2)
C4 0.020(3) 0.025(3) 0.015(2) -0.0020(19) 0.0009(19) 0.007(2)
C5 0.024(3) 0.020(2) 0.016(2) -0.0033(19) -0.003(2) 0.003(2)
C6 0.020(3) 0.015(2) 0.018(2) -0.0014(18) -0.005(2) -0.0047(19)
C7 0.024(3) 0.022(3) 0.014(2) -0.0003(18) 0.001(2) 0.000(2)
C8 0.030(3) 0.028(3) 0.018(3) 0.003(2) 0.007(2) 0.008(2)
C9 0.020(3) 0.040(3) 0.015(2) 0.007(2) 0.002(2) 0.013(2)
C10 0.013(2) 0.018(2) 0.011(2) 0.0026(17) -0.0047(18) -0.0003(18)
C11 0.019(3) 0.030(3) 0.019(3) 0.000(2) -0.002(2) 0.000(2)
C12 0.027(3) 0.054(4) 0.023(3) -0.003(2) 0.012(2) 0.008(3)

loop_
_atom_type_symbol
_atom_type_description
_atom_type_scat_dispersion_real
_atom_type_scat_dispersion_imag
_atom_type_scat_source
C C 0.0033 0.0016 'International Tables Vol C Tables 4.2.6.8 and 6.1.1.4'
H H 0.0000 0.0000 'International Tables Vol C Tables 4.2.6.8 and 6.1.1.4'
N N 0.0061 0.0033 'International Tables Vol C Tables 4.2.6.8 and 6.1.1.4'
Cu Cu 0.3201 1.2651 'International Tables Vol C Tables 4.2.6.8 and 6.1.1.4'
I I -0.4742 1.8119 'International Tables Vol C Tables 4.2.6.8 and 6.1.1.4'

loop_
_geom_angle_atom_site_label_1
_geom_angle_atom_site_label_2
_geom_angle_atom_site_label_3
_geom_angle
_geom_angle_site_symmetry_1
_geom_angle_site_symmetry_3
Cu2 I1 Cu1 63.410(19) 3_655 .
Cu1 I2 Cu2 109.22(2) . .
Cu1 I2 Cu1 78.68(2) . 3_655
Cu2 I2 Cu1 60.858(19) . 3_655
N1 Cu1 I1 107.33(11) . .
N1 Cu1 I2 112.00(11) . .
I1 Cu1 I2 114.67(2) . .
N1 Cu1 I2 104.76(11) . 3_655
I1 Cu1 I2 116.40(2) . 3_655
I2 Cu1 I2 101.32(2) . 3_655
N1 Cu1 Cu2 126.20(11) . 3_655
I1 Cu1 Cu2 57.679(19) . 3_655
I2 Cu1 Cu2 121.19(3) . 3_655
I2 Cu1 Cu2 58.943(19) 3_655 3_655
N7 Cu2 N3 101.96(16) . .
N7 Cu2 I1 109.98(12) . 3_655
N3 Cu2 I1 117.37(10) . 3_655
N7 Cu2 I2 103.61(12) . .
N3 Cu2 I2 102.96(10) . .
I1 Cu2 I2 118.87(2) 3_655 .
N7 Cu2 Cu1 129.39(12) . 3_655
N3 Cu2 Cu1 127.66(11) . 3_655
I1 Cu2 Cu1 58.910(19) 3_655 3_655
I2 Cu2 Cu1 60.199(19) . 3_655
C1 N1 N2 104.8(4) . .
C1 N1 Cu1 123.6(3) . .
N2 N1 Cu1 128.5(3) . .
C3 N2 N1 110.9(4) . .
C3 N2 C10 129.9(4) . .
N1 N2 C10 118.6(4) . .
C4 N3 N4 105.0(4) . .
C4 N3 Cu2 123.2(3) . .
N4 N3 Cu2 127.3(3) . .
C6 N4 N3 111.1(4) . .
C6 N4 C10 128.3(4) . .
N3 N4 C10 118.8(4) . .
C7 N5 N6 112.4(4) . .
C7 N5 C10 127.2(4) . .
N6 N5 C10 120.4(4) . .
C9 N6 N5 103.0(4) . .
C11 N7 Cu2 177.4(4) . .
N1 C1 C2 111.6(4) . .
N1 C1 H1 124.2 . .
C2 C1 H1 124.2 . .
C3 C2 C1 105.5(4) . .
C3 C2 H2 127.2 . .
C1 C2 H2 127.2 . .
C2 C3 N2 107.1(4) . .
C2 C3 H3 126.4 . .
N2 C3 H3 126.4 . .
N3 C4 C5 111.2(4) . .
N3 C4 H4 124.4 . .
C5 C4 H4 124.4 . .
C6 C5 C4 105.2(4) . .
C6 C5 H5 127.4 . .
C4 C5 H5 127.4 . .
N4 C6 C5 107.5(4) . .
N4 C6 H6 126.3 . .
C5 C6 H6 126.3 . .
C8 C7 N5 106.9(4) . .
C8 C7 H7 126.5 . .
N5 C7 H7 126.5 . .
C7 C8 C9 104.5(5) . .
C7 C8 H8 127.8 . .
C9 C8 H8 127.8 . .
N6 C9 C8 113.2(4) . .
N6 C9 H9 123.4 . .
C8 C9 H9 123.4 . .
N2 C10 N5 110.4(4) . .
N2 C10 N4 111.2(4) . .
N5 C10 N4 111.1(3) . .
N2 C10 H10 108.0 . .
N5 C10 H10 108.0 . .
N4 C10 H10 108.0 . .
N7 C11 C12 179.0(6) . .
C11 C12 H12A 109.5 . .
C11 C12 H12B 109.5 . .
H12A C12 H12B 109.5 . .
C11 C12 H12C 109.5 . .
H12A C12 H12C 109.5 . .
H12B C12 H12C 109.5 . .

loop_
_geom_bond_atom_site_label_1
_geom_bond_atom_site_label_2
_geom_bond_distance
_geom_bond_site_symmetry_2
I1 Cu2 2.5720(7) 3_655
I1 Cu1 2.6064(7) .
I2 Cu1 2.6469(7) .
I2 Cu2 2.6694(7) .
I2 Cu1 2.7040(7) 3_655
Cu1 N1 2.037(4) .
Cu1 I2 2.7040(7) 3_655
Cu1 Cu2 2.7217(8) 3_655
Cu2 N7 1.996(4) .
Cu2 N3 2.063(4) .
Cu2 I1 2.5720(7) 3_655
Cu2 Cu1 2.7217(8) 3_655
N1 C1 1.327(6) .
N1 N2 1.371(5) .
N2 C3 1.367(6) .
N2 C10 1.441(6) .
N3 C4 1.329(6) .
N3 N4 1.356(5) .
N4 C6 1.353(5) .
N4 C10 1.445(6) .
N5 C7 1.359(6) .
N5 N6 1.362(5) .
N5 C10 1.443(5) .
N6 C9 1.324(6) .
N7 C11 1.129(6) .
C1 C2 1.399(6) .
C1 H1 0.9500 .
C2 C3 1.361(6) .
C2 H2 0.9500 .
C3 H3 0.9500 .
C4 C5 1.397(7) .
C4 H4 0.9500 .
C5 C6 1.356(6) .
C5 H5 0.9500 .
C6 H6 0.9500 .
C7 C8 1.356(7) .
C7 H7 0.9500 .
C8 C9 1.396(7) .
C8 H8 0.9500 .
C9 H9 0.9500 .
C10 H10 1.0000 .
C11 C12 1.465(7) .
C12 H12A 0.9800 .
C12 H12B 0.9800 .
C12 H12C 0.9800 .

loop_
_geom_torsion_atom_site_label_1
_geom_torsion_atom_site_label_2
_geom_torsion_atom_site_label_3
_geom_torsion_atom_site_label_4
_geom_torsion
_geom_torsion_site_symmetry_1
_geom_torsion_site_symmetry_4
Cu2 I1 Cu1 N1 122.32(12) 3_655 .
Cu2 I1 Cu1 I2 -112.57(3) 3_655 .
Cu2 I1 Cu1 I2 5.40(2) 3_655 3_655
Cu2 I2 Cu1 N1 -57.73(12) . .
Cu1 I2 Cu1 N1 -111.17(12) 3_655 .
Cu2 I2 Cu1 I1 179.65(2) . .
Cu1 I2 Cu1 I1 126.22(3) 3_655 .
Cu2 I2 Cu1 I2 53.43(2) . 3_655
Cu1 I2 Cu1 I2 0.0 3_655 3_655
Cu2 I2 Cu1 Cu2 113.84(3) . 3_655
Cu1 I2 Cu1 Cu2 60.41(3) 3_655 3_655
Cu1 I2 Cu2 N7 167.76(12) . .
Cu1 I2 Cu2 N7 -127.86(13) 3_655 .
Cu1 I2 Cu2 N3 61.83(11) . .
Cu1 I2 Cu2 N3 126.21(11) 3_655 .
Cu1 I2 Cu2 I1 -69.90(3) . 3_655
Cu1 I2 Cu2 I1 -5.52(2) 3_655 3_655
Cu1 I2 Cu2 Cu1 -64.38(3) . 3_655
I1 Cu1 N1 C1 -9.1(4) . .
I2 Cu1 N1 C1 -135.8(4) . .
I2 Cu1 N1 C1 115.2(4) 3_655 .
Cu2 Cu1 N1 C1 53.1(4) 3_655 .
I1 Cu1 N1 N2 -166.5(3) . .
I2 Cu1 N1 N2 66.8(4) . .
I2 Cu1 N1 N2 -42.2(4) 3_655 .
Cu2 Cu1 N1 N2 -104.2(3) 3_655 .
C1 N1 N2 C3 1.1(5) . .
Cu1 N1 N2 C3 161.8(3) . .
C1 N1 N2 C10 172.9(4) . .
Cu1 N1 N2 C10 -26.4(6) . .
N7 Cu2 N3 C4 -0.2(4) . .
I1 Cu2 N3 C4 -120.4(3) 3_655 .
I2 Cu2 N3 C4 107.0(4) . .
Cu1 Cu2 N3 C4 169.2(3) 3_655 .
N7 Cu2 N3 N4 -152.7(3) . .
I1 Cu2 N3 N4 87.1(3) 3_655 .
I2 Cu2 N3 N4 -45.5(4) . .
Cu1 Cu2 N3 N4 16.7(4) 3_655 .
C4 N3 N4 C6 1.7(5) . .
Cu2 N3 N4 C6 158.1(3) . .
C4 N3 N4 C10 168.0(4) . .
Cu2 N3 N4 C10 -35.6(5) . .
C7 N5 N6 C9 0.9(5) . .
C10 N5 N6 C9 -176.3(4) . .
N2 N1 C1 C2 -1.0(5) . .
Cu1 N1 C1 C2 -162.9(3) . .
N1 C1 C2 C3 0.5(6) . .
C1 C2 C3 N2 0.2(5) . .
N1 N2 C3 C2 -0.8(5) . .
C10 N2 C3 C2 -171.4(4) . .
N4 N3 C4 C5 -1.2(5) . .
Cu2 N3 C4 C5 -158.9(3) . .
N3 C4 C5 C6 0.4(6) . .
N3 N4 C6 C5 -1.5(5) . .
C10 N4 C6 C5 -166.2(4) . .
C4 C5 C6 N4 0.7(5) . .
N6 N5 C7 C8 -0.3(5) . .
C10 N5 C7 C8 176.7(4) . .
N5 C7 C8 C9 -0.4(5) . .
N5 N6 C9 C8 -1.1(5) . .
C7 C8 C9 N6 1.0(6) . .
C3 N2 C10 N5 -44.4(6) . .
N1 N2 C10 N5 145.7(4) . .
C3 N2 C10 N4 79.5(6) . .
N1 N2 C10 N4 -90.4(5) . .
C7 N5 C10 N2 -113.4(5) . .
N6 N5 C10 N2 63.3(5) . .
C7 N5 C10 N4 122.7(5) . .
N6 N5 C10 N4 -60.6(5) . .
C6 N4 C10 N2 -43.6(6) . .
N3 N4 C10 N2 152.8(4) . .
C6 N4 C10 N5 79.9(5) . .
N3 N4 C10 N5 -83.8(5) . .
